data_2224517
loop_
_publ_author_name
'Xu, Ying-Ming'
'Gao, Shan'
'Ng, Seik Weng'

_publ_section_title
;
 Bis(4-hydroxypyridinium) sulfate monohydrate
;
_journal_coeditor_code XU2675
_journal_issue 12
_journal_name_full 'Acta Crystallographica Section E'
_journal_page_first o3146
_journal_paper_doi 10.1107/S1600536809048521
_journal_volume 65
_journal_year 2009
_chemical_formula_iupac '2C5 H6 N O +, S O4 2-, H2 O'
_chemical_formula_moiety '2(C5 H6 N O +), S O4 2-, H2 O'
_chemical_formula_sum 'C10 H14 N2 O7 S'
_chemical_formula_weight 306.29
_chemical_name_systematic
;
Bis(4-hydroxypyridinium) sulfate monohydrate
;
_space_group_IT_number 14
_symmetry_cell_setting monoclinic
_symmetry_space_group_name_Hall '-P 2yn'
_symmetry_space_group_name_H-M 'P 1 21/n 1'
_atom_sites_solution_hydrogens geom
_atom_sites_solution_primary direct
_atom_sites_solution_secondary difmap
_audit_creation_method SHELXL-97
_cell_angle_alpha 90.00
_cell_angle_beta 102.5570(10)
_cell_angle_gamma 90.00
_cell_formula_units_Z 4
_cell_length_a 7.1404(2)
_cell_length_b 19.9797(5)
_cell_length_c 9.5148(2)
_cell_measurement_reflns_used 11052
_cell_measurement_temperature 293(2)
_cell_measurement_theta_max 27.4
_cell_measurement_theta_min 3.0
_cell_volume 1324.94(6)
_computing_cell_refinement 'RAPID-AUTO (Rigaku, 1998)'
_computing_data_collection 'RAPID-AUTO (Rigaku, 1998)'
_computing_data_reduction 'CrystalClear (Rigaku/MSC, 2002)'
_computing_molecular_graphics 'X-SEED (Barbour, 2001)'
_computing_publication_material 'publCIF (Westrip, 2009)'
_computing_structure_refinement 'SHELXL97 (Sheldrick, 2008)'
_computing_structure_solution 'SHELXS97 (Sheldrick, 2008)'
_diffrn_ambient_temperature 293(2)
_diffrn_measured_fraction_theta_full 0.999
_diffrn_measured_fraction_theta_max 0.999
_diffrn_measurement_device_type 'Rigaku R-AXIS RAPID IP diffractometer'
_diffrn_measurement_method '\w scan'
_diffrn_radiation_monochromator graphite
_diffrn_radiation_source 'fine-focus sealed tube'
_diffrn_radiation_type MoK\a
_diffrn_radiation_wavelength 0.71073
_diffrn_reflns_av_R_equivalents 0.0201
_diffrn_reflns_av_sigmaI/netI 0.0164
_diffrn_reflns_limit_h_max 9
_diffrn_reflns_limit_h_min -9
_diffrn_reflns_limit_k_max 25
_diffrn_reflns_limit_k_min -25
_diffrn_reflns_limit_l_max 12
_diffrn_reflns_limit_l_min -12
_diffrn_reflns_number 12868
_diffrn_reflns_theta_full 27.44
_diffrn_reflns_theta_max 27.44
_diffrn_reflns_theta_min 2.99
_diffrn_standards_decay_% 0
_diffrn_standards_interval_count 0
_diffrn_standards_interval_time 0
_diffrn_standards_number 0
_exptl_absorpt_coefficient_mu 0.278
_exptl_absorpt_correction_T_max 0.9568
_exptl_absorpt_correction_T_min 0.9336
_exptl_absorpt_correction_type multi-scan
_exptl_absorpt_process_details '(ABSCOR; Higashi, 1995)'
_exptl_crystal_colour Colorless
_exptl_crystal_density_diffrn 1.535
_exptl_crystal_density_method 'not measured'
_exptl_crystal_description Prism
_exptl_crystal_F_000 640
_exptl_crystal_size_max 0.25
_exptl_crystal_size_mid 0.18
_exptl_crystal_size_min 0.16
_refine_diff_density_max 0.419
_refine_diff_density_min -0.434
_refine_ls_extinction_method none
_refine_ls_goodness_of_fit_ref 1.050
_refine_ls_hydrogen_treatment mixed
_refine_ls_matrix_type full
_refine_ls_number_parameters 197
_refine_ls_number_reflns 3032
_refine_ls_number_restraints 6
_refine_ls_restrained_S_all 1.049
_refine_ls_R_factor_all 0.0377
_refine_ls_R_factor_gt 0.0339
_refine_ls_shift/su_max 0.001
_refine_ls_shift/su_mean 0.001
_refine_ls_structure_factor_coef Fsqd
_refine_ls_weighting_details 'calc w=1/[\s^2^(Fo^2^)+(0.0703P)^2^+0.2237P] where P=(Fo^2^+2Fc^2^)/3'
_refine_ls_weighting_scheme calc
_refine_ls_wR_factor_gt 0.0998
_refine_ls_wR_factor_ref 0.1029
_reflns_number_gt 2693
_reflns_number_total 3032
_reflns_threshold_expression I>2\s(I)
_cod_data_source_file xu2675.cif
_cod_data_source_block I
_cod_depositor_comments
;
The following automatic conversions were performed:
'_symmetry_cell_setting' value 'Monoclinic' changed to 'monoclinic'
according to '/home/saulius/struct/CIF-dictionaries/cif_core.dic'
dictionary named 'cif_core.dic' version 2.4.1 from
2010-06-29.

'_exptl_absorpt_correction_type' value 'Multi-scan' changed
to 'multi-scan' according to
'/home/saulius/struct/CIF-dictionaries/cif_core.dic' dictionary named
'cif_core.dic' version 2.4.1 from 2010-06-29.

Automatic conversion script
Id: cif_fix_enum 1527 2010-12-29 10:47:43Z saulius 

The following automatic conversions were performed:

'_symmetry_cell_setting' value 'Monoclinic' changed to 'monoclinic'
according to /home/saulius/struct/CIF-dictionaries/cif_core.dic
dictionary named 'cif_core.dic' version 2.4.1 from
2010-06-29.

'_exptl_absorpt_correction_type' value 'Multi-scan'
changed to 'multi-scan' according to
/home/saulius/struct/CIF-dictionaries/cif_core.dic dictionary named
'cif_core.dic' version 2.4.1 from 2010-06-29.

Automatic conversion script
Id: cif_fix_values 1715 2011-07-08 13:25:40Z adriana 
;
_cod_original_sg_symbol_H-M 'P 21/n'
_cod_database_code 2224517
_cod_database_fobs_code 2224517

loop_
_symmetry_equiv_pos_as_xyz
'x, y, z'
'-x+1/2, y+1/2, -z+1/2'
'-x, -y, -z'
'x-1/2, -y-1/2, z-1/2'

loop_
_atom_site_type_symbol
_atom_site_label
_atom_site_fract_x
_atom_site_fract_y
_atom_site_fract_z
_atom_site_U_iso_or_equiv
_atom_site_adp_type
_atom_site_calc_flag
_atom_site_refinement_flags
_atom_site_occupancy
_atom_site_disorder_assembly
_atom_site_disorder_group
S S1 0.61983(4) 0.073598(14) 0.24878(3) 0.02657(12) Uani d . 1 . .
O O1 0.43221(15) 0.06385(5) 0.15168(11) 0.0397(3) Uani d . 1 . .
O O2 0.64861(17) 0.14531(5) 0.28579(12) 0.0436(3) Uani d . 1 . .
O O3 0.77259(15) 0.05185(5) 0.17503(12) 0.0388(2) Uani d . 1 . .
O O4 0.63392(17) 0.03440(5) 0.38109(10) 0.0417(3) Uani d . 1 . .
O O5 0.20084(17) 0.22956(5) 0.36294(12) 0.0425(3) Uani d D 1 . .
O O6 0.47857(16) 0.23613(5) 0.11899(11) 0.0373(2) Uani d D 1 . .
O O1W 0.1093(2) 0.12590(7) 0.2064(2) 0.0645(4) Uani d D 1 . .
N N1 0.04132(18) 0.41179(6) 0.18890(13) 0.0356(3) Uani d D 1 . .
H H1N 0.0088 0.4507 0.1532 0.043 Uiso calc RD 1 . .
N N2 0.62608(18) 0.42205(6) 0.27653(15) 0.0379(3) Uani d D 1 . .
H H2N 0.6556 0.4617 0.3091 0.045 Uiso calc RD 1 . .
C C1 -0.0033(2) 0.35736(7) 0.10572(15) 0.0355(3) Uani d . 1 . .
H H1 -0.0686 0.3623 0.0105 0.043 Uiso calc R 1 . .
C C2 0.0458(2) 0.29479(7) 0.15884(14) 0.0321(3) Uani d . 1 . .
H H2 0.0135 0.2573 0.1006 0.039 Uiso calc R 1 . .
C C3 0.14570(19) 0.28776(7) 0.30255(14) 0.0304(3) Uani d . 1 . .
C C4 0.1913(2) 0.34564(7) 0.38645(14) 0.0340(3) Uani d . 1 . .
H H4 0.2585 0.3424 0.4816 0.041 Uiso calc R 1 . .
C C5 0.1361(2) 0.40666(7) 0.32736(16) 0.0358(3) Uani d . 1 . .
H H5A 0.1643 0.4451 0.3831 0.043 Uiso calc R 1 . .
C C6 0.5135(2) 0.41430(7) 0.14439(17) 0.0382(3) Uani d . 1 . .
H H6A 0.4688 0.4519 0.0897 0.046 Uiso calc R 1 . .
C C7 0.4642(2) 0.35222(7) 0.08949(14) 0.0329(3) Uani d . 1 . .
H H7 0.3870 0.3474 -0.0022 0.039 Uiso calc R 1 . .
C C8 0.53127(18) 0.29565(6) 0.17300(13) 0.0271(3) Uani d . 1 . .
C C9 0.64828(19) 0.30528(7) 0.31067(14) 0.0304(3) Uani d . 1 . .
H H9 0.6946 0.2688 0.3685 0.036 Uiso calc R 1 . .
C C10 0.6930(2) 0.36886(8) 0.35840(15) 0.0350(3) Uani d . 1 . .
H H10 0.7712 0.3755 0.4491 0.042 Uiso calc R 1 . .
H H5 0.158(3) 0.1970(8) 0.308(2) 0.060(6) Uiso d D 1 . .
H H6 0.540(3) 0.2060(8) 0.1754(18) 0.053(5) Uiso d D 1 . .
H H11 0.204(3) 0.1028(11) 0.195(3) 0.076(7) Uiso d D 1 . .
H H12 0.021(3) 0.1002(12) 0.221(3) 0.093(9) Uiso d D 1 . .

loop_
_atom_site_aniso_label
_atom_site_aniso_U_11
_atom_site_aniso_U_22
_atom_site_aniso_U_33
_atom_site_aniso_U_12
_atom_site_aniso_U_13
_atom_site_aniso_U_23
S1 0.03062(19) 0.01762(17) 0.02844(18) 0.00117(10) -0.00024(13) -0.00033(10)
O1 0.0326(5) 0.0376(5) 0.0431(6) 0.0009(4) -0.0045(4) -0.0053(4)
O2 0.0599(7) 0.0181(5) 0.0440(6) 0.0024(4) -0.0081(5) -0.0031(4)
O3 0.0371(5) 0.0294(5) 0.0513(6) 0.0046(4) 0.0123(5) 0.0042(4)
O4 0.0610(7) 0.0301(5) 0.0308(5) -0.0052(5) 0.0030(4) 0.0034(4)
O5 0.0543(7) 0.0295(5) 0.0406(6) 0.0081(5) 0.0032(5) 0.0031(4)
O6 0.0479(6) 0.0239(5) 0.0354(5) -0.0011(4) -0.0010(4) -0.0020(4)
O1W 0.0465(7) 0.0422(7) 0.1120(11) -0.0086(6) 0.0328(8) -0.0245(7)
N1 0.0367(6) 0.0292(6) 0.0408(6) 0.0047(5) 0.0086(5) 0.0058(5)
N2 0.0384(7) 0.0271(6) 0.0497(7) -0.0089(5) 0.0132(5) -0.0081(5)
C1 0.0324(7) 0.0414(8) 0.0317(6) 0.0018(6) 0.0045(5) 0.0033(5)
C2 0.0316(7) 0.0323(6) 0.0319(6) -0.0015(5) 0.0056(5) -0.0045(5)
C3 0.0282(6) 0.0295(6) 0.0341(6) 0.0034(5) 0.0085(5) 0.0016(5)
C4 0.0347(7) 0.0348(7) 0.0309(6) 0.0027(5) 0.0034(5) -0.0028(5)
C5 0.0369(7) 0.0305(6) 0.0396(7) 0.0012(6) 0.0077(6) -0.0039(6)
C6 0.0403(8) 0.0264(6) 0.0481(8) 0.0004(6) 0.0099(6) 0.0078(6)
C7 0.0333(7) 0.0308(6) 0.0321(6) 0.0001(5) 0.0017(5) 0.0050(5)
C8 0.0257(6) 0.0246(6) 0.0309(6) -0.0005(4) 0.0060(5) 0.0000(5)
C9 0.0285(6) 0.0323(6) 0.0294(6) 0.0011(5) 0.0042(5) 0.0022(5)
C10 0.0288(6) 0.0408(7) 0.0350(7) -0.0065(5) 0.0055(5) -0.0072(6)

loop_
_atom_type_symbol
_atom_type_description
_atom_type_scat_dispersion_real
_atom_type_scat_dispersion_imag
_atom_type_scat_source
C C 0.0033 0.0016 'International Tables Vol C Tables 4.2.6.8 and 6.1.1.4'
H H 0.0000 0.0000 'International Tables Vol C Tables 4.2.6.8 and 6.1.1.4'
N N 0.0061 0.0033 'International Tables Vol C Tables 4.2.6.8 and 6.1.1.4'
O O 0.0106 0.0060 'International Tables Vol C Tables 4.2.6.8 and 6.1.1.4'
S S 0.1246 0.1234 'International Tables Vol C Tables 4.2.6.8 and 6.1.1.4'

loop_
_geom_angle_atom_site_label_1
_geom_angle_atom_site_label_2
_geom_angle_atom_site_label_3
_geom_angle_site_symmetry_1
_geom_angle_site_symmetry_3
_geom_angle
_geom_angle_publ_flag
O4 S1 O1 . . 110.65(7) ?
O4 S1 O2 . . 109.43(6) ?
O1 S1 O2 . . 109.85(6) ?
O4 S1 O3 . . 109.21(6) ?
O1 S1 O3 . . 109.15(6) ?
O2 S1 O3 . . 108.53(7) ?
C3 O5 H5 . . 112.0(15) ?
C8 O6 H6 . . 109.0(14) ?
H11 O1W H12 . . 109(3) ?
C1 N1 C5 . . 121.28(12) ?
C1 N1 H1N . . 119.4 ?
C5 N1 H1N . . 119.4 ?
C10 N2 C6 . . 121.06(12) ?
C10 N2 H2N . . 119.5 ?
C6 N2 H2N . . 119.5 ?
N1 C1 C2 . . 120.98(13) ?
N1 C1 H1 . . 119.5 ?
C2 C1 H1 . . 119.5 ?
C1 C2 C3 . . 119.14(12) ?
C1 C2 H2 . . 120.4 ?
C3 C2 H2 . . 120.4 ?
O5 C3 C4 . . 117.95(12) ?
O5 C3 C2 . . 123.54(12) ?
C4 C3 C2 . . 118.51(12) ?
C5 C4 C3 . . 119.46(12) ?
C5 C4 H4 . . 120.3 ?
C3 C4 H4 . . 120.3 ?
N1 C5 C4 . . 120.62(13) ?
N1 C5 H5A . . 119.7 ?
C4 C5 H5A . . 119.7 ?
N2 C6 C7 . . 121.01(13) ?
N2 C6 H6A . . 119.5 ?
C7 C6 H6A . . 119.5 ?
C6 C7 C8 . . 119.20(13) ?
C6 C7 H7 . . 120.4 ?
C8 C7 H7 . . 120.4 ?
O6 C8 C7 . . 118.19(12) ?
O6 C8 C9 . . 123.28(11) ?
C7 C8 C9 . . 118.52(12) ?
C10 C9 C8 . . 119.13(12) ?
C10 C9 H9 . . 120.4 ?
C8 C9 H9 . . 120.4 ?
N2 C10 C9 . . 121.07(12) ?
N2 C10 H10 . . 119.5 ?
C9 C10 H10 . . 119.5 ?

loop_
_geom_bond_atom_site_label_1
_geom_bond_atom_site_label_2
_geom_bond_site_symmetry_2
_geom_bond_distance
_geom_bond_publ_flag
S1 O4 . 1.4674(10) ?
S1 O1 . 1.4656(10) ?
S1 O2 . 1.4790(10) ?
S1 O3 . 1.4845(10) ?
O5 C3 . 1.3187(16) ?
O5 H5 . 0.849(9) ?
O6 C8 . 1.3175(15) ?
O6 H6 . 0.861(9) ?
O1W H11 . 0.844(10) ?
O1W H12 . 0.847(10) ?
N1 C1 . 1.3419(19) ?
N1 C5 . 1.3479(19) ?
N1 H1N . 0.8600 ?
N2 C10 . 1.343(2) ?
N2 C6 . 1.346(2) ?
N2 H2N . 0.8600 ?
C1 C2 . 1.365(2) ?
C1 H1 . 0.9300 ?
C2 C3 . 1.4051(18) ?
C2 H2 . 0.9300 ?
C3 C4 . 1.4026(19) ?
C4 C5 . 1.364(2) ?
C4 H4 . 0.9300 ?
C5 H5A . 0.9300 ?
C6 C7 . 1.362(2) ?
C6 H6A . 0.9300 ?
C7 C8 . 1.4046(18) ?
C7 H7 . 0.9300 ?
C8 C9 . 1.4054(18) ?
C9 C10 . 1.3633(19) ?
C9 H9 . 0.9300 ?
C10 H10 . 0.9300 ?

loop_
_geom_hbond_atom_site_label_D
_geom_hbond_atom_site_label_H
_geom_hbond_atom_site_label_A
_geom_hbond_site_symmetry_A
_geom_hbond_distance_DH
_geom_hbond_distance_HA
_geom_hbond_distance_DA
_geom_hbond_angle_DHA
_geom_hbond_publ_flag
O5 H5 O1w . 0.850(10) 1.710(10) 2.552(2) 171(2) yes
O6 H6 O2 . 0.860(10) 1.680(10) 2.5390(10) 177(2) yes
O1w H11 O1 . 0.840(10) 1.930(10) 2.765(2) 170(3) yes
O1w H12 O3 1_455 0.850(10) 1.99(2) 2.783(2) 157(3) yes
N1 H1n O4 2 0.86 1.95 2.766(2) 158 yes
N2 H2n O3 2_655 0.86 1.87 2.705(2) 163 yes

loop_
_geom_torsion_atom_site_label_1
_geom_torsion_atom_site_label_2
_geom_torsion_atom_site_label_3
_geom_torsion_atom_site_label_4
_geom_torsion_site_symmetry_1
_geom_torsion_site_symmetry_2
_geom_torsion_site_symmetry_3
_geom_torsion_site_symmetry_4
_geom_torsion
_geom_torsion_publ_flag
C5 N1 C1 C2 . . . . 0.1(2) ?
N1 C1 C2 C3 . . . . -0.5(2) ?
C1 C2 C3 O5 . . . . -179.30(13) ?
C1 C2 C3 C4 . . . . 0.1(2) ?
O5 C3 C4 C5 . . . . -179.92(13) ?
C2 C3 C4 C5 . . . . 0.7(2) ?
C1 N1 C5 C4 . . . . 0.7(2) ?
C3 C4 C5 N1 . . . . -1.1(2) ?
C10 N2 C6 C7 . . . . -0.1(2) ?
N2 C6 C7 C8 . . . . 0.4(2) ?
C6 C7 C8 O6 . . . . 178.62(13) ?
C6 C7 C8 C9 . . . . -0.3(2) ?
O6 C8 C9 C10 . . . . -179.00(12) ?
C7 C8 C9 C10 . . . . -0.1(2) ?
C6 N2 C10 C9 . . . . -0.4(2) ?
C8 C9 C10 N2 . . . . 0.5(2) ?

loop_
_cod_related_entry_id
_cod_related_entry_database
_cod_related_entry_code
1 ChemSpider 30655961
